data_1520620
loop_
_publ_author_name
'Engle, Keary M.'
'Pfeifer, Lukas'
'Pidgeon, George W.'
'Giuffredi, Guy T.'
'Thompson, Amber L.'
'Paton, Robert S.'
'Brown, John M.'
'Gouverneur, V\'eronique'

_publ_section_title
;
 Coordination diversity in hydrogen-bonded homoleptic fluoride--alcohol
 complexes modulates reactivity
;
_journal_issue 9
_journal_name_full 'Chem. Sci.'
_journal_page_first 5293
_journal_paper_doi 10.1039/C5SC01812A
_journal_volume 6
_journal_year 2015
_chemical_formula_moiety 'C16 H36 N, 2(C5 H12 O3), F'
_chemical_formula_sum 'C26 H60 F N O6'
_chemical_formula_weight 501.76
_space_group_IT_number 60
_symmetry_cell_setting orthorhombic
_symmetry_space_group_name_Hall '-P 2n 2ab'
_symmetry_space_group_name_H-M 'P b c n'
_atom_sites_solution_hydrogens difmap
_atom_sites_solution_primary other
_audit_creation_date 13-03-18
_audit_creation_method CRYSTALS_ver_14.40
_audit_update_record
;
2015-05-19 deposited with the CCDC.
2015-06-22 downloaded from the CCDC.
;
_cell_angle_alpha 90
_cell_angle_beta 90
_cell_angle_gamma 90
_cell_formula_units_Z 4
_cell_length_a 9.9133(1)
_cell_length_b 17.3454(3)
_cell_length_c 18.3631(3)
_cell_measurement_reflns_used 4020
_cell_measurement_temperature 150
_cell_measurement_theta_max 27
_cell_measurement_theta_min 5
_cell_volume 3157.54(8)
_computing_cell_refinement 'DENZO/SCALEPACK (Otwinowski & Minor, 1997)'
_computing_data_collection 'COLLECT (Nonius, 2001).'
_computing_data_reduction 'DENZO/SCALEPACK (Otwinowski & Minor, 1997)'
_computing_molecular_graphics 'CAMERON (Watkin et al., 1996)'
_computing_publication_material 'CRYSTALS (Betteridge et al., 2003)'
_computing_structure_refinement 'CRYSTALS (Betteridge et al., 2003)'
_computing_structure_solution 'Superflip (Palatinus & Chapuis, 2007)'
_diffrn_ambient_temperature 150
_diffrn_measured_fraction_theta_full 0.992
_diffrn_measured_fraction_theta_max 0.992
_diffrn_measurement_device Area
_diffrn_measurement_device_type 'Nonius KappaCCD'
_diffrn_measurement_method \w
_diffrn_radiation_monochromator graphite
_diffrn_radiation_type 'Mo K\a'
_diffrn_radiation_wavelength 0.71073
_diffrn_reflns_av_R_equivalents 0.020
_diffrn_reflns_limit_h_max 12
_diffrn_reflns_limit_h_min -12
_diffrn_reflns_limit_k_max 22
_diffrn_reflns_limit_k_min -22
_diffrn_reflns_limit_l_max 23
_diffrn_reflns_limit_l_min -23
_diffrn_reflns_number 46870
_diffrn_reflns_theta_full 26.942
_diffrn_reflns_theta_max 27.492
_diffrn_reflns_theta_min 5.200
_diffrn_standards_number 0
_exptl_absorpt_coefficient_mu 0.076
_exptl_absorpt_correction_T_max 0.99
_exptl_absorpt_correction_T_min 0.91
_exptl_absorpt_correction_type multi-scan
_exptl_absorpt_process_details 'DENZO/SCALEPACK (Otwinowski & Minor, 1997)'
_exptl_crystal_colour clear_pale_colourless
_exptl_crystal_density_diffrn 1.055
_exptl_crystal_density_meas ?
_exptl_crystal_density_method 'not measured'
_exptl_crystal_description plate
_exptl_crystal_F_000 1120
_exptl_crystal_size_max 0.35
_exptl_crystal_size_mid 0.20
_exptl_crystal_size_min 0.10
_refine_diff_density_max 0.34
_refine_diff_density_min -0.25
_refine_ls_extinction_method None
_refine_ls_goodness_of_fit_ref 0.9619
_refine_ls_hydrogen_treatment constr
_refine_ls_matrix_type full
_refine_ls_number_parameters 155
_refine_ls_number_reflns 3597
_refine_ls_number_restraints 0
_refine_ls_R_factor_all 0.0623
_refine_ls_R_factor_gt 0.0431
_refine_ls_shift/su_max 0.0005402
_refine_ls_shift/su_mean 0.0000480
_refine_ls_structure_factor_coef Fsqd
_refine_ls_weighting_details
;
 Method= Modified Sheldrick 
 w=1/[\s^2^(F^2^) + ( 0.04P)^2^ + 1.18P] 
 ,where P=(max(Fo^2^,0) + 2Fc^2^)/3 
;
_refine_ls_weighting_scheme calc
_refine_ls_wR_factor_all 0.1057
_refine_ls_wR_factor_gt 0.0972
_refine_ls_wR_factor_ref 0.1057
_reflns_limit_h_max 12
_reflns_limit_h_min 0
_reflns_limit_k_max 22
_reflns_limit_k_min 0
_reflns_limit_l_max 23
_reflns_limit_l_min 0
_reflns_number_gt 2751
_reflns_number_total 3597
_reflns_threshold_expression I>2.0\s(I)
_oxford_diffrn_Wilson_B_factor 2.82
_oxford_diffrn_Wilson_scale 4.34
_oxford_refine_ls_r_factor_ref 0.0623
_oxford_refine_ls_scale 0.4964(9)
_oxford_reflns_number_all 3597
_oxford_reflns_threshold_expression_ref I>-3.0\s(I)
_oxford_structure_analysis_title 063ggke01
_cod_data_source_file c5sc01812a2.cif
_cod_data_source_block 2c
_cod_depositor_comments
;
The following automatic conversions were performed:

'_atom_sites_solution_primary' value 'Other' changed to 'other'
according to
/usr/data/users/saulius/crontab/automatic-downloads/rss-feeds/RSC/lib/dictionaries/cif_core.dic
dictionary named 'cif_core.dic' version 2.4.2 from 2011-04-26.

'_exptl_crystal_density_meas' value 'not measured' was changed to '?'
- the value is perceived as not measured.

Automatic conversion script
Id: cif_fix_values 3271 2015-04-21 07:52:19Z andrius 

 Adding full bibliography for 1520618--1520631.cif.
;
_cod_original_sg_symbol_H-M 'P b c n '
_cod_original_formula_sum 'C26 H60 F1 N1 O6'
_cod_database_code 1520620

loop_
_symmetry_equiv_pos_as_xyz
x,y,z
-x,-y,-z
x+1/2,y+1/2,-z+1/2
-x+1/2,-y+1/2,z+1/2
x+1/2,-y+1/2,-z
-x+1/2,y+1/2,z
-x,y,-z+1/2
x,-y,z+1/2

loop_
_atom_site_label
_atom_site_type_symbol
_atom_site_fract_x
_atom_site_fract_y
_atom_site_fract_z
_atom_site_U_iso_or_equiv
_atom_site_occupancy
_atom_site_adp_type
_atom_site_refinement_flags_posn
_atom_site_refinement_flags_adp
F1 F 0.5000 0.27953(8) 0.7500 0.0484 1.0000 Uani S T
O11 O 0.40012(9) 0.24409(6) 0.62274(5) 0.0429 1.0000 Uani . .
O12 O 0.65488(9) 0.36391(6) 0.66504(5) 0.0439 1.0000 Uani . .
O13 O 0.65601(9) 0.28057(7) 0.44334(5) 0.0482 1.0000 Uani . .
C14 C 0.51408(13) 0.25017(8) 0.57553(7) 0.0332 1.0000 Uani . .
C15 C 0.54159(12) 0.33180(8) 0.54877(6) 0.0308 1.0000 Uani . .
C16 C 0.55852(14) 0.38750(8) 0.61275(7) 0.0388 1.0000 Uani . .
C17 C 0.67155(13) 0.33030(9) 0.50427(7) 0.0397 1.0000 Uani . .
C18 C 0.42407(15) 0.36007(10) 0.50219(8) 0.0467 1.0000 Uani . .
N21 N 0.0000 0.27575(8) 0.7500 0.0241 1.0000 Uani S T
C22 C 0.01982(11) 0.32476(7) 0.81779(6) 0.0266 1.0000 Uani . .
C23 C -0.08660(12) 0.38576(7) 0.83215(6) 0.0301 1.0000 Uani . .
C24 C -0.05989(13) 0.42255(7) 0.90624(7) 0.0341 1.0000 Uani . .
C25 C -0.14602(16) 0.49324(8) 0.92037(8) 0.0440 1.0000 Uani . .
C26 C -0.12487(11) 0.22620(7) 0.76156(6) 0.0269 1.0000 Uani . .
C27 C -0.15489(12) 0.16644(7) 0.70371(7) 0.0323 1.0000 Uani . .
C28 C -0.27869(15) 0.12033(8) 0.72610(8) 0.0414 1.0000 Uani . .
C29 C -0.31618(18) 0.05819(9) 0.67198(9) 0.0546 1.0000 Uani . .
H111 H 0.4253 0.2553 0.6660 0.0641 1.0000 Uiso R .
H121 H 0.6118 0.3375 0.6967 0.0666 1.0000 Uiso R .
H131 H 0.7313 0.2742 0.4240 0.0718 1.0000 Uiso R .
H141 H 0.4945 0.2170 0.5324 0.0380 1.0000 Uiso R .
H142 H 0.5942 0.2301 0.6003 0.0408 1.0000 Uiso R .
H161 H 0.5907 0.4370 0.5930 0.0480 1.0000 Uiso R .
H162 H 0.4698 0.3945 0.6368 0.0465 1.0000 Uiso R .
H171 H 0.7453 0.3133 0.5354 0.0465 1.0000 Uiso R .
H172 H 0.6895 0.3825 0.4877 0.0488 1.0000 Uiso R .
H181 H 0.4369 0.4126 0.4860 0.0709 1.0000 Uiso R .
H182 H 0.3376 0.3570 0.5307 0.0683 1.0000 Uiso R .
H183 H 0.4180 0.3298 0.4580 0.0689 1.0000 Uiso R .
H221 H 0.0207 0.2877 0.8579 0.0313 1.0000 Uiso R .
H222 H 0.1080 0.3490 0.8134 0.0313 1.0000 Uiso R .
H231 H -0.1745 0.3624 0.8325 0.0358 1.0000 Uiso R .
H232 H -0.0839 0.4259 0.7938 0.0353 1.0000 Uiso R .
H241 H -0.0765 0.3843 0.9433 0.0423 1.0000 Uiso R .
H242 H 0.0356 0.4364 0.9084 0.0403 1.0000 Uiso R .
H251 H -0.1224 0.5335 0.8863 0.0639 1.0000 Uiso R .
H252 H -0.1315 0.5117 0.9704 0.0659 1.0000 Uiso R .
H253 H -0.2424 0.4810 0.9134 0.0649 1.0000 Uiso R .
H261 H -0.1147 0.2008 0.8090 0.0327 1.0000 Uiso R .
H262 H -0.2017 0.2616 0.7648 0.0306 1.0000 Uiso R .
H271 H -0.0794 0.1334 0.6975 0.0398 1.0000 Uiso R .
H272 H -0.1722 0.1914 0.6568 0.0398 1.0000 Uiso R .
H281 H -0.3556 0.1564 0.7307 0.0512 1.0000 Uiso R .
H282 H -0.2622 0.0955 0.7725 0.0530 1.0000 Uiso R .
H291 H -0.3313 0.0803 0.6221 0.0824 1.0000 Uiso R .
H292 H -0.2423 0.0196 0.6680 0.0828 1.0000 Uiso R .
H293 H -0.4022 0.0311 0.6863 0.0810 1.0000 Uiso R .

loop_
_atom_site_aniso_label
_atom_site_aniso_U_11
_atom_site_aniso_U_22
_atom_site_aniso_U_33
_atom_site_aniso_U_23
_atom_site_aniso_U_13
_atom_site_aniso_U_12
F1 0.0514(7) 0.0726(8) 0.0211(5) 0.0000 -0.0021(5) 0.0000
O11 0.0312(5) 0.0744(7) 0.0232(4) -0.0007(4) 0.0016(4) -0.0145(5)
O12 0.0315(5) 0.0676(7) 0.0326(5) -0.0081(5) -0.0050(4) -0.0063(4)
O13 0.0305(5) 0.0859(8) 0.0282(5) -0.0151(5) 0.0055(4) -0.0024(5)
C14 0.0289(6) 0.0449(7) 0.0260(6) -0.0027(5) 0.0023(5) -0.0020(5)
C15 0.0264(6) 0.0423(7) 0.0237(6) -0.0011(5) -0.0005(5) 0.0018(5)
C16 0.0398(7) 0.0439(8) 0.0329(7) -0.0054(6) -0.0025(6) 0.0009(6)
C17 0.0336(7) 0.0583(9) 0.0272(6) -0.0025(6) 0.0048(5) -0.0080(6)
C18 0.0436(8) 0.0645(10) 0.0320(7) 0.0029(7) -0.0063(6) 0.0142(7)
N21 0.0211(6) 0.0300(7) 0.0213(6) 0.0000 0.0016(5) 0.0000
C22 0.0254(6) 0.0319(6) 0.0224(5) -0.0032(4) -0.0008(4) -0.0005(5)
C23 0.0272(6) 0.0344(6) 0.0286(6) -0.0037(5) 0.0002(5) 0.0013(5)
C24 0.0395(7) 0.0335(7) 0.0294(6) -0.0035(5) 0.0008(5) 0.0006(5)
C25 0.0503(8) 0.0393(7) 0.0426(8) -0.0097(6) 0.0023(6) 0.0051(6)
C26 0.0232(6) 0.0334(6) 0.0240(6) -0.0003(5) 0.0033(4) -0.0039(5)
C27 0.0293(6) 0.0364(7) 0.0313(6) -0.0056(5) 0.0027(5) -0.0041(5)
C28 0.0431(8) 0.0398(7) 0.0412(7) -0.0033(6) 0.0035(6) -0.0132(6)
C29 0.0562(9) 0.0437(8) 0.0638(10) -0.0125(7) 0.0007(8) -0.0148(7)

loop_
_atom_type_symbol
_atom_type_scat_dispersion_real
_atom_type_scat_dispersion_imag
_atom_type_scat_Cromer_Mann_a1
_atom_type_scat_Cromer_Mann_b1
_atom_type_scat_Cromer_Mann_a2
_atom_type_scat_Cromer_Mann_b2
_atom_type_scat_Cromer_Mann_a3
_atom_type_scat_Cromer_Mann_b3
_atom_type_scat_Cromer_Mann_a4
_atom_type_scat_Cromer_Mann_b4
_atom_type_scat_Cromer_Mann_c
_atom_type_scat_source
C 0.0033 0.0016 2.3100 20.8439 1.0200 10.2075 1.5886 0.5687 0.8650 51.6512 0.2156 'International Tables Vol C 4.2.6.8 and 6.1.1.4'
H 0.0000 0.0000 0.4930 10.5109 0.3229 26.1257 0.1402 3.1424 0.0408 57.7998 0.0030 'International Tables Vol C 4.2.6.8 and 6.1.1.4'
F 0.0171 0.0103 3.5392 10.2825 2.6412 4.2944 1.5170 0.2615 1.0243 26.1476 0.2776 'International Tables Vol C 4.2.6.8 and 6.1.1.4'
N 0.0061 0.0033 12.2126 0.0057 3.1322 9.8933 2.0125 28.9975 1.1663 0.5826 -11.5290 'International Tables Vol C 4.2.6.8 and 6.1.1.4'
O 0.0106 0.0060 3.0485 13.2771 2.2868 5.7011 1.5463 0.3239 0.8670 32.9089 0.2508 'International Tables Vol C 4.2.6.8 and 6.1.1.4'

loop_
_geom_angle_atom_site_label_1
_geom_angle_site_symmetry_1
_geom_angle_atom_site_label_2
_geom_angle_atom_site_label_3
_geom_angle_site_symmetry_3
_geom_angle
_geom_angle_publ_flag
C14 . O11 H111 . 108.4 no
C16 . O12 H121 . 106.2 no
C17 . O13 H131 . 108.6 no
O11 . C14 C15 . 113.96(10) yes
O11 . C14 H141 . 106.6 no
C15 . C14 H141 . 108.3 no
O11 . C14 H142 . 109.5 no
C15 . C14 H142 . 109.6 no
H141 . C14 H142 . 108.7 no
C14 . C15 C16 . 111.03(10) yes
C14 . C15 C17 . 107.94(11) yes
C16 . C15 C17 . 109.23(10) yes
C14 . C15 C18 . 110.04(11) yes
C16 . C15 C18 . 108.13(11) yes
C17 . C15 C18 . 110.48(11) yes
C15 . C16 O12 . 114.36(11) yes
C15 . C16 H161 . 107.7 no
O12 . C16 H161 . 106.4 no
C15 . C16 H162 . 108.7 no
O12 . C16 H162 . 109.4 no
H161 . C16 H162 . 110.2 no
C15 . C17 O13 . 109.91(10) yes
C15 . C17 H171 . 109.0 no
O13 . C17 H171 . 111.1 no
C15 . C17 H172 . 107.9 no
O13 . C17 H172 . 109.8 no
H171 . C17 H172 . 109.2 no
C15 . C18 H181 . 112.0 no
C15 . C18 H182 . 110.0 no
H181 . C18 H182 . 108.7 no
C15 . C18 H183 . 110.1 no
H181 . C18 H183 . 105.2 no
H182 . C18 H183 . 110.8 no
C26 7_556 N21 C22 7_556 107.86(6) yes
C26 7_556 N21 C22 . 108.96(6) yes
C22 7_556 N21 C22 . 112.00(12) yes
C26 7_556 N21 C26 . 111.23(12) yes
C22 7_556 N21 C26 . 108.96(6) yes
C22 . N21 C26 . 107.86(6) yes
N21 . C22 C23 . 116.25(9) yes
N21 . C22 H221 . 104.4 no
C23 . C22 H221 . 109.5 no
N21 . C22 H222 . 106.9 no
C23 . C22 H222 . 109.7 no
H221 . C22 H222 . 109.8 no
C22 . C23 C24 . 109.02(10) yes
C22 . C23 H231 . 109.7 no
C24 . C23 H231 . 109.1 no
C22 . C23 H232 . 110.3 no
C24 . C23 H232 . 109.6 no
H231 . C23 H232 . 109.0 no
C23 . C24 C25 . 113.14(11) yes
C23 . C24 H241 . 108.2 no
C25 . C24 H241 . 109.8 no
C23 . C24 H242 . 107.8 no
C25 . C24 H242 . 109.9 no
H241 . C24 H242 . 107.8 no
C24 . C25 H251 . 109.7 no
C24 . C25 H252 . 109.9 no
H251 . C25 H252 . 109.5 no
C24 . C25 H253 . 110.4 no
H251 . C25 H253 . 107.9 no
H252 . C25 H253 . 109.4 no
N21 . C26 C27 . 116.66(9) yes
N21 . C26 H261 . 107.1 no
C27 . C26 H261 . 109.6 no
N21 . C26 H262 . 106.7 no
C27 . C26 H262 . 108.6 no
H261 . C26 H262 . 107.9 no
C26 . C27 C28 . 109.20(10) yes
C26 . C27 H271 . 110.1 no
C28 . C27 H271 . 110.5 no
C26 . C27 H272 . 110.4 no
C28 . C27 H272 . 109.2 no
H271 . C27 H272 . 107.4 no
C27 . C28 C29 . 113.29(12) yes
C27 . C28 H281 . 108.2 no
C29 . C28 H281 . 108.5 no
C27 . C28 H282 . 109.6 no
C29 . C28 H282 . 107.6 no
H281 . C28 H282 . 109.6 no
C28 . C29 H291 . 111.3 no
C28 . C29 H292 . 110.3 no
H291 . C29 H292 . 107.4 no
C28 . C29 H293 . 111.7 no
H291 . C29 H293 . 106.8 no
H292 . C29 H293 . 109.1 no

loop_
_geom_bond_atom_site_label_1
_geom_bond_atom_site_label_2
_geom_bond_site_symmetry_2
_geom_bond_distance
_geom_bond_publ_flag
O11 C14 . 1.4279(15) yes
O11 H111 . 0.855 no
O12 C16 . 1.4148(16) yes
O12 H121 . 0.855 no
O13 C17 . 1.4211(16) yes
O13 H131 . 0.834 no
C14 C15 . 1.5233(18) yes
C14 H141 . 0.998 no
C14 H142 . 0.980 no
C15 C16 . 1.5304(17) yes
C15 C17 . 1.5258(17) yes
C15 C18 . 1.5263(17) yes
C16 H161 . 0.985 no
C16 H162 . 0.991 no
C17 H171 . 0.973 no
C17 H172 . 0.972 no
C18 H181 . 0.967 no
C18 H182 . 1.005 no
C18 H183 . 0.968 no
N21 C26 7_556 1.5219(13) yes
N21 C22 7_556 1.5202(13) yes
N21 C22 . 1.5202(13) yes
N21 C26 . 1.5219(13) yes
C22 C23 . 1.5172(16) yes
C22 H221 . 0.978 no
C22 H222 . 0.974 no
C23 C24 . 1.5260(16) yes
C23 H231 . 0.961 no
C23 H232 . 0.990 no
C24 C25 . 1.5165(18) yes
C24 H241 . 0.964 no
C24 H242 . 0.978 no
C25 H251 . 0.967 no
C25 H252 . 0.984 no
C25 H253 . 0.987 no
C26 C27 . 1.5137(16) yes
C26 H261 . 0.981 no
C26 H262 . 0.980 no
C27 C28 . 1.5215(17) yes
C27 H271 . 0.950 no
C27 H272 . 0.980 no
C28 C29 . 1.5124(19) yes
C28 H281 . 0.990 no
C28 H282 . 0.969 no
C29 H291 . 1.004 no
C29 H292 . 0.995 no
C29 H293 . 1.009 no

loop_
_geom_hbond_atom_site_label_D
_geom_hbond_atom_site_label_H
_geom_hbond_atom_site_label_A
_geom_hbond_site_symmetry_A
_geom_hbond_angle_DHA
_geom_hbond_distance_DH
_geom_hbond_distance_HA
_geom_hbond_distance_DA
_geom_hbond_publ_flag
O13 H131 O11 5_556 177.42 0.834 1.908 2.7408(19) yes
C22 H222 O12 7_656 155.96 0.974 2.397 3.3106(19) yes
C26 H261 O13 4_555 142.56 0.981 2.522 3.3544(19) yes
